data_7022174
loop_
_publ_author_name
'Sha, Jing-Quan'
'Sun, Jing-Wen'
'Li, Meng-Ting'
'Wang, Cheng'
'Li, Guang-Ming'
'Yan, Peng-Fei'
'Sun, Long-Jiang'

_publ_section_title
;
 Secondary spacer modulated assembly of polyoxometalate based
 metal-organic frameworks.
;
_journal_issue 5
_journal_name_full 'Dalton transactions (Cambridge, England : 2003)'
_journal_page_first 1667
_journal_page_last 1677
_journal_paper_doi 10.1039/c2dt31951a
_journal_volume 42
_journal_year 2013
_chemical_formula_moiety 'C36 H24 Cu4 N14 O42 Si W12, 2(H O0.50) '
_chemical_formula_sum 'C36 H26 Cu4 N14 O43 Si W12'
_chemical_formula_weight 3831.08
_chemical_name_systematic
;
?
;
_space_group_IT_number 2
_symmetry_cell_setting triclinic
_symmetry_space_group_name_Hall '-P 1'
_symmetry_space_group_name_H-M 'P -1'
_atom_sites_solution_hydrogens geom
_atom_sites_solution_primary direct
_atom_sites_solution_secondary difmap
_audit_creation_method SHELXL-97
_cell_angle_alpha 65.000(5)
_cell_angle_beta 85.878(5)
_cell_angle_gamma 61.512(5)
_cell_formula_units_Z 1
_cell_length_a 12.637(5)
_cell_length_b 12.944(5)
_cell_length_c 13.411(5)
_cell_measurement_reflns_used 2674
_cell_measurement_temperature 293(2)
_cell_measurement_theta_max 28.2403
_cell_measurement_theta_min 2.7143
_cell_volume 1724.1(12)
_computing_cell_refinement 'Bruker XSCANS'
_computing_data_collection 'Bruker XSCANS'
_computing_data_reduction 'Bruker SHELXTL'
_computing_molecular_graphics 'Bruker SHELXTL'
_computing_publication_material 'Bruker SHELXTL'
_computing_structure_refinement 'SHELXL-97 (Sheldrick, 1997)'
_computing_structure_solution 'Bruker SHELXTL'
_diffrn_ambient_temperature 293(2)
_diffrn_measured_fraction_theta_full 0.973
_diffrn_measured_fraction_theta_max 0.973
_diffrn_measurement_device_type 'multiwire proportional'
_diffrn_measurement_method 'phi and omega scans'
_diffrn_radiation_monochromator graphite
_diffrn_radiation_source 'fine-focus sealed tube'
_diffrn_radiation_type MoK\a
_diffrn_radiation_wavelength 0.71069
_diffrn_reflns_av_R_equivalents 0.0430
_diffrn_reflns_av_sigmaI/netI 0.0961
_diffrn_reflns_limit_h_max 13
_diffrn_reflns_limit_h_min -14
_diffrn_reflns_limit_k_max 13
_diffrn_reflns_limit_k_min -15
_diffrn_reflns_limit_l_max 15
_diffrn_reflns_limit_l_min -14
_diffrn_reflns_number 8288
_diffrn_reflns_theta_full 25.00
_diffrn_reflns_theta_max 25.00
_diffrn_reflns_theta_min 1.70
_exptl_absorpt_coefficient_mu 21.248
_exptl_absorpt_correction_T_max 0.001
_exptl_absorpt_correction_T_min 0.000
_exptl_absorpt_correction_type multi-scan
_exptl_absorpt_process_details adabs(Sheldrick,1996)
_exptl_crystal_colour BLUE
_exptl_crystal_density_diffrn 3.690
_exptl_crystal_density_method 'not measured'
_exptl_crystal_description block
_exptl_crystal_F_000 1702
_exptl_crystal_size_max 0.43
_exptl_crystal_size_mid 0.35
_exptl_crystal_size_min 0.34
_refine_diff_density_max 3.627
_refine_diff_density_min -4.260
_refine_diff_density_rms 0.555
_refine_ls_extinction_method none
_refine_ls_goodness_of_fit_ref 1.154
_refine_ls_hydrogen_treatment constr
_refine_ls_matrix_type full
_refine_ls_number_parameters 470
_refine_ls_number_reflns 6058
_refine_ls_number_restraints 427
_refine_ls_restrained_S_all 1.121
_refine_ls_R_factor_all 0.1143
_refine_ls_R_factor_gt 0.0881
_refine_ls_shift/su_max 0.000
_refine_ls_shift/su_mean 0.000
_refine_ls_structure_factor_coef Fsqd
_refine_ls_weighting_details 'calc w=1/[\s^2^(Fo^2^)+(0.0453P)^2^+267.6407P] where P=(Fo^2^+2Fc^2^)/3'
_refine_ls_weighting_scheme calc
_refine_ls_wR_factor_gt 0.1924
_refine_ls_wR_factor_ref 0.2028
_reflns_number_gt 4510
_reflns_number_total 6058
_reflns_threshold_expression >2sigma(I)
_cod_data_source_file c2dt31951a.txt
_cod_data_source_block dd4
_cod_depositor_comments
;
The following automatic conversions were performed:

'_symmetry_cell_setting' value 'Triclinic' changed to 'triclinic'
according to /home/saulius/struct/CIF-dictionaries/cif_core.dic
dictionary named 'cif_core.dic' version 2.4.2 from 2011-04-26.

Automatic conversion script
Id: cif_fix_values 1891 2012-01-12 08:04:46Z andrius 
;
_cod_original_cell_volume 1724.1(11)
_cod_original_sg_symbol_H-M P-1
_cod_original_formula_sum 'C36 H26 Cu4 N14 O43 Si W12 '
_cod_database_code 7022174

loop_
_symmetry_equiv_pos_as_xyz
'x, y, z'
'-x, -y, -z'

loop_
_atom_site_label
_atom_site_type_symbol
_atom_site_fract_x
_atom_site_fract_y
_atom_site_fract_z
_atom_site_U_iso_or_equiv
_atom_site_adp_type
_atom_site_occupancy
_atom_site_symmetry_multiplicity
_atom_site_calc_flag
_atom_site_refinement_flags
C1 C 0.551(3) 0.394(3) 0.191(3) 0.025(7) Uani 1 1 d U
H1 H 0.5454 0.4756 0.1507 0.030 Uiso 1 1 calc R
C2 C 0.644(3) 0.296(3) 0.283(3) 0.029(8) Uani 1 1 d U
H2 H 0.6992 0.3134 0.3050 0.035 Uiso 1 1 calc R
C3 C 0.652(3) 0.177(3) 0.340(3) 0.019(5) Uani 1 1 d U
C4 C 0.744(3) 0.070(3) 0.434(3) 0.023(5) Uani 1 1 d U
H4 H 0.8030 0.0812 0.4583 0.028 Uiso 1 1 calc R
C5 C 0.747(3) -0.046(3) 0.488(3) 0.023(6) Uani 1 1 d U
H5 H 0.8084 -0.1135 0.5483 0.028 Uiso 1 1 calc R
C6 C 0.654(3) -0.065(3) 0.452(3) 0.016(5) Uani 1 1 d U
C7 C 0.655(3) -0.184(3) 0.504(3) 0.018(6) Uani 1 1 d U
H7 H 0.7142 -0.2544 0.5651 0.022 Uiso 1 1 calc R
C8 C 0.565(3) -0.196(3) 0.463(3) 0.023(6) Uani 1 1 d U
H8 H 0.5622 -0.2735 0.4976 0.027 Uiso 1 1 calc R
C9 C 0.572(2) 0.028(3) 0.358(2) 0.012(5) Uani 1 1 d U
C10 C 0.571(3) 0.149(3) 0.302(3) 0.018(5) Uani 1 1 d U
C11 C 0.470(3) 0.366(3) 0.160(3) 0.028(8) Uani 1 1 d U
H11 H 0.4053 0.4320 0.1017 0.033 Uiso 1 1 calc R
C12 C 0.480(3) -0.090(3) 0.369(3) 0.023(6) Uani 1 1 d U
H12 H 0.4202 -0.0994 0.3420 0.028 Uiso 1 1 calc R
C13 C 0.208(4) 0.516(5) -0.424(3) 0.056(13) Uani 1 1 d U
H13 H 0.2152 0.5453 -0.4996 0.067 Uiso 1 1 calc R
C14 C 0.102(4) 0.565(4) -0.395(3) 0.046(11) Uani 1 1 d U
H14 H 0.0328 0.6267 -0.4494 0.055 Uiso 1 1 calc R
C15 C 0.310(4) 0.421(4) -0.347(4) 0.046(10) Uani 1 1 d U
H15 H 0.3845 0.3795 -0.3687 0.055 Uiso 1 1 calc R
C16 C 0.092(3) 0.524(3) -0.279(3) 0.018(6) Uani 1 1 d U
C17 C 0.302(3) 0.389(3) -0.238(3) 0.028(7) Uani 1 1 d U
H17 H 0.3736 0.3315 -0.1864 0.034 Uiso 1 1 calc R
C18 C -0.014(3) 0.575(3) -0.234(3) 0.016(6) Uani 1 1 d U
N2 N -0.189(2) 0.677(2) -0.200(2) 0.013(5) Uiso 1 1 d .
N3 N -0.130(2) 0.668(2) -0.286(2) 0.010(5) Uiso 1 1 d .
N1 N -0.114(2) 0.594(2) -0.104(2) 0.012 Uiso 1 1 d .
N4 N -0.005(2) 0.532(2) -0.124(2) 0.012 Uiso 1 1 d .
N5 N 0.196(2) 0.436(2) -0.202(2) 0.012 Uiso 1 1 d U
N6 N 0.480(2) 0.246(2) 0.212(2) 0.020(5) Uani 1 1 d U
N7 N 0.481(2) 0.022(2) 0.316(2) 0.013(4) Uani 1 1 d U
O2 O -0.183(2) 0.387(2) 0.108(2) 0.031(6) Uani 1 1 d U
O1W O 0.382(6) -0.311(6) 0.424(6) 0.066(19) Uani 0.50 1 d PU
H101 H 0.3131 -0.2538 0.4282 0.079 Uiso 0.50 1 d PR
H102 H 0.3757 -0.3103 0.3607 0.079 Uiso 0.50 1 d PR
O3 O -0.260(3) 0.251(3) 0.046(2) 0.045(6) Uani 1 1 d U
O2W O 0.3275(19) 0.298(2) 0.0245(18) 0.023(5) Uani 1 1 d .
O4 O 0.309(3) -0.104(3) 0.109(3) 0.072(10) Uani 1 1 d U
O5 O 0.203(3) 0.142(3) -0.046(3) 0.058(7) Uani 1 1 d U
O6 O -0.127(2) 0.232(2) -0.291(2) 0.030(6) Uani 1 1 d U
O7 O -0.087(3) 0.118(3) 0.215(3) 0.071(8) Uani 1 1 d U
O8 O 0.150(3) -0.029(3) 0.235(3) 0.061(8) Uani 1 1 d U
O10 O 0.2931(19) 0.087(2) 0.1614(18) 0.020(5) Uani 1 1 d U
O11 O 0.027(2) 0.274(3) -0.211(2) 0.040(6) Uani 1 1 d U
O13 O -0.206(3) 0.478(2) -0.312(2) 0.050(8) Uani 1 1 d .
O14 O 0.118(2) 0.081(3) -0.266(2) 0.038(6) Uani 1 1 d U
O15 O 0.049(3) 0.210(3) 0.081(3) 0.062(7) Uani 1 1 d U
O16 O 0.467(2) -0.297(2) 0.054(2) 0.035(6) Uani 1 1 d .
O17 O 0.036(2) -0.099(3) 0.419(2) 0.042(7) Uani 1 1 d U
O18 O 0.258(2) 0.181(2) -0.257(2) 0.035(6) Uani 1 1 d U
O19 O -0.281(3) 0.304(4) -0.163(3) 0.066(11) Uani 1 1 d .
O12 O -0.006(3) 0.098(4) -0.114(3) 0.011(8) Uiso 0.50 1 d P
O20 O 0.013(4) 0.051(4) 0.091(3) 0.017(9) Uiso 0.50 1 d P
O21 O -0.106(4) 0.147(4) -0.041(4) 0.020 Uiso 0.50 1 d P
O23 O 0.133(4) -0.007(4) -0.010(4) 0.020 Uiso 0.50 1 d P
O22 O -0.128(3) 0.348(3) -0.084(2) 0.050(7) Uani 1 1 d U
O24 O 0.299(3) -0.055(3) -0.099(3) 0.069(8) Uani 1 1 d U
Si1 Si 0.0000 0.0000 0.0000 0.021(3) Uani 1 2 d S
Cu1 Cu 0.1649(3) 0.4153(3) -0.0451(3) 0.0109(7) Uani 1 1 d .
Cu2 Cu 0.3814(3) 0.1761(3) 0.1793(3) 0.0152(8) Uani 1 1 d .
W1 W 0.17683(13) 0.12359(12) -0.17489(11) 0.0196(3) Uani 1 1 d .
W2 W -0.14002(11) 0.32626(11) -0.21122(10) 0.0134(3) Uani 1 1 d .
W3 W -0.12031(11) 0.26089(12) 0.07232(13) 0.0234(4) Uani 1 1 d .
W4 W 0.19632(13) 0.06115(12) 0.10813(14) 0.0314(4) Uani 1 1 d .
W5 W 0.31621(11) -0.20065(13) 0.03812(12) 0.0243(4) Uani 1 1 d .
W6 W 0.02219(12) -0.06452(13) 0.28424(11) 0.0210(3) Uani 1 1 d .

loop_
_atom_site_aniso_label
_atom_site_aniso_U_11
_atom_site_aniso_U_22
_atom_site_aniso_U_33
_atom_site_aniso_U_23
_atom_site_aniso_U_13
_atom_site_aniso_U_12
C1 0.016(15) 0.021(12) 0.035(19) -0.008(10) -0.006(12) -0.010(12)
C2 0.05(2) 0.023(14) 0.014(17) -0.002(11) -0.010(13) -0.022(14)
C3 0.014(8) 0.025(8) 0.021(9) -0.006(6) 0.000(6) -0.015(7)
C4 0.020(9) 0.026(8) 0.021(9) -0.007(7) 0.011(7) -0.013(7)
C5 0.018(11) 0.034(10) 0.020(13) -0.004(10) 0.000(9) -0.020(9)
C6 0.016(10) 0.016(9) 0.012(11) -0.005(8) -0.001(8) -0.006(8)
C7 0.026(13) 0.018(10) 0.007(12) 0.002(8) -0.005(10) -0.015(10)
C8 0.028(13) 0.026(11) 0.016(13) -0.004(9) -0.005(10) -0.017(10)
C9 0.011(7) 0.020(7) 0.006(8) -0.001(6) 0.002(6) -0.012(6)
C10 0.011(11) 0.027(10) 0.020(12) -0.016(8) -0.003(9) -0.007(8)
C11 0.012(14) 0.018(11) 0.05(2) -0.016(11) -0.002(12) -0.007(12)
C12 0.024(13) 0.021(11) 0.025(14) -0.001(10) -0.007(10) -0.018(10)
C13 0.051(18) 0.11(4) 0.015(15) -0.03(2) 0.020(11) -0.05(2)
C14 0.051(16) 0.05(3) 0.013(14) -0.016(18) 0.002(15) -0.008(18)
C15 0.047(17) 0.06(3) 0.051(19) -0.05(2) 0.010(15) -0.024(16)
C16 0.017(12) 0.024(16) 0.014(14) -0.006(14) 0.005(11) -0.013(12)
C17 0.017(13) 0.026(18) 0.037(15) -0.008(15) -0.003(13) -0.011(13)
C18 0.013(10) 0.011(9) 0.013(10) 0.002(8) 0.001(7) -0.006(7)
N6 0.019(8) 0.020(8) 0.019(9) 0.000(7) -0.002(6) -0.015(7)
N7 0.018(8) 0.017(7) 0.011(8) -0.006(6) 0.004(6) -0.013(6)
O2 0.040(9) 0.030(8) 0.038(9) -0.021(7) 0.003(7) -0.022(7)
O1W 0.06(2) 0.07(2) 0.07(2) -0.025(12) 0.011(10) -0.036(13)
O3 0.048(9) 0.061(9) 0.051(10) -0.029(7) 0.003(7) -0.041(7)
O2W 0.017(11) 0.021(12) 0.012(12) 0.004(10) -0.012(9) -0.003(10)
O4 0.095(14) 0.060(12) 0.064(13) -0.041(10) 0.005(9) -0.028(9)
O5 0.072(10) 0.052(9) 0.049(10) -0.036(8) 0.000(8) -0.017(7)
O6 0.027(9) 0.040(9) 0.035(10) -0.021(7) 0.007(7) -0.022(7)
O7 0.057(10) 0.067(10) 0.076(11) -0.009(8) 0.011(8) -0.040(8)
O8 0.049(10) 0.053(10) 0.067(11) -0.005(8) 0.018(8) -0.034(8)
O10 0.022(8) 0.027(8) 0.020(9) -0.010(7) -0.002(6) -0.018(7)
O11 0.038(9) 0.048(9) 0.039(9) -0.027(7) 0.013(7) -0.020(7)
O13 0.07(2) 0.010(12) 0.045(19) 0.005(12) -0.027(15) -0.013(13)
O14 0.037(9) 0.044(9) 0.049(9) -0.028(7) 0.004(7) -0.024(7)
O15 0.045(9) 0.059(10) 0.067(10) -0.003(7) 0.021(8) -0.038(7)
O16 0.016(12) 0.030(13) 0.030(15) 0.008(12) -0.005(10) -0.007(10)
O17 0.046(10) 0.043(10) 0.038(10) -0.029(8) 0.012(8) -0.015(7)
O18 0.041(9) 0.026(8) 0.044(10) -0.017(7) 0.017(7) -0.022(7)
O19 0.08(2) 0.14(3) 0.08(3) -0.09(3) 0.053(19) -0.09(2)
O22 0.050(9) 0.068(10) 0.046(10) -0.030(8) 0.009(7) -0.036(7)
O24 0.087(11) 0.058(10) 0.063(10) -0.038(8) -0.006(8) -0.024(8)
Si1 0.032(7) 0.029(7) 0.018(7) -0.017(6) 0.011(6) -0.023(6)
Cu1 0.0067(16) 0.0159(17) 0.0104(19) -0.0048(15) -0.0011(14) -0.0063(14)
Cu2 0.0149(18) 0.0196(19) 0.014(2) -0.0029(16) -0.0041(15) -0.0135(16)
W1 0.0386(8) 0.0214(7) 0.0106(7) -0.0044(6) 0.0058(6) -0.0259(6)
W2 0.0190(6) 0.0102(6) 0.0119(7) -0.0007(5) 0.0001(5) -0.0111(5)
W3 0.0160(7) 0.0180(7) 0.0538(11) -0.0245(7) 0.0132(6) -0.0146(6)
W4 0.0322(8) 0.0151(7) 0.0452(10) -0.0001(7) -0.0263(7) -0.0175(6)
W5 0.0135(6) 0.0243(7) 0.0346(9) -0.0218(7) -0.0076(6) 0.0002(5)
W6 0.0232(7) 0.0255(7) 0.0119(7) 0.0026(6) -0.0003(5) -0.0193(6)

loop_
_atom_type_symbol
_atom_type_description
_atom_type_scat_dispersion_real
_atom_type_scat_dispersion_imag
_atom_type_scat_source
C C 0.0033 0.0016 'International Tables Vol C Tables 4.2.6.8 and 6.1.1.4'
H H 0.0000 0.0000 'International Tables Vol C Tables 4.2.6.8 and 6.1.1.4'
N N 0.0061 0.0033 'International Tables Vol C Tables 4.2.6.8 and 6.1.1.4'
O O 0.0106 0.0060 'International Tables Vol C Tables 4.2.6.8 and 6.1.1.4'
Si Si 0.0817 0.0704 'International Tables Vol C Tables 4.2.6.8 and 6.1.1.4'
Cu Cu 0.3201 1.2651 'International Tables Vol C Tables 4.2.6.8 and 6.1.1.4'
W W -0.8490 6.8722 'International Tables Vol C Tables 4.2.6.8 and 6.1.1.4'

loop_
_geom_angle_atom_site_label_1
_geom_angle_atom_site_label_2
_geom_angle_atom_site_label_3
_geom_angle
_geom_angle_site_symmetry_1
_geom_angle_site_symmetry_3
C11 C1 C2 119(3) . .
C3 C2 C1 120(3) . .
C2 C3 C10 119(3) . .
C2 C3 C4 125(3) . .
C10 C3 C4 116(3) . .
C5 C4 C3 122(3) . .
C4 C5 C6 120(3) . .
C9 C6 C7 116(3) . .
C9 C6 C5 121(3) . .
C7 C6 C5 122(3) . .
C8 C7 C6 119(3) . .
C7 C8 C12 120(3) . .
C6 C9 N7 127(3) . .
C6 C9 C10 118(3) . .
N7 C9 C10 115(2) . .
N6 C10 C9 117(2) . .
N6 C10 C3 120(3) . .
C9 C10 C3 123(3) . .
N6 C11 C1 122(3) . .
N7 C12 C8 122(3) . .
C14 C13 C15 121(4) . .
C13 C14 C16 120(4) . .
C17 C15 C13 119(4) . .
N5 C16 C18 115(3) . .
N5 C16 C14 118(3) . .
C18 C16 C14 127(3) . .
N5 C17 C15 123(3) . .
N4 C18 N3 111(3) . .
N4 C18 C16 119(3) . .
N3 C18 C16 130(3) . .
N1 N2 N3 111(2) . .
N1 N2 Cu2 112.2(17) . 2_565
N3 N2 Cu2 135.9(18) . 2_565
N2 N3 C18 103(2) . .
N4 N1 N2 109(2) . .
N4 N1 Cu1 127.7(18) . 2_565
N2 N1 Cu1 123.4(18) . 2_565
N1 N4 C18 107(2) . .
N1 N4 Cu1 139(2) . .
C18 N4 Cu1 113.3(19) . .
C17 N5 C16 119(3) . .
C17 N5 Cu1 129(2) . .
C16 N5 Cu1 111.7(19) . .
C11 N6 C10 119(3) . .
C11 N6 Cu2 131(2) . .
C10 N6 Cu2 110.3(19) . .
C12 N7 C9 116(3) . .
C12 N7 Cu2 130(2) . .
C9 N7 Cu2 113.5(19) . .
W5 O3 W3 139.5(17) 2 .
Cu1 O2W Cu2 125.7(13) . .
W5 O4 W4 138(2) . .
W4 O5 W1 135.6(18) . .
W2 O6 W6 138.5(13) . 2
W6 O7 W3 137(2) . .
W4 O8 W6 142(2) . .
W4 O10 Cu2 160.9(13) . .
W1 O11 W2 139.6(16) . .
W1 O14 W6 136.8(15) . 2
W4 O15 W3 138.0(18) . .
W5 O19 W2 138(2) 2 .
Si1 O12 O21 62(2) . .
Si1 O12 W2 131(2) . .
O21 O12 W2 70(2) . .
Si1 O12 W1 122(2) . .
O21 O12 W1 135(3) . .
W2 O12 W1 92.0(13) . .
Si1 O20 W3 122(2) . .
Si1 O20 W6 123(2) . .
W3 O20 W6 97.8(15) . .
Si1 O20 W4 117(2) . .
W3 O20 W4 95.4(14) . .
W6 O20 W4 95.6(14) . .
O12 O21 Si1 56(2) . .
O12 O21 W2 71(2) . .
Si1 O21 W2 127(2) . .
O12 O21 W5 135(3) . 2
Si1 O21 W5 121(2) . 2
W2 O21 W5 96.3(15) . 2
O12 O21 W3 131(3) . .
Si1 O21 W3 118(2) . .
W2 O21 W3 94.3(14) . .
W5 O21 W3 91.6(14) 2 .
Si1 O23 W5 124(2) . .
Si1 O23 W1 123(2) . .
W5 O23 W1 97.5(16) . .
Si1 O23 W4 116(2) . .
W5 O23 W4 94.4(15) . .
W1 O23 W4 94.2(15) . .
W2 O22 W3 139.1(17) . .
W1 O24 W5 134(2) . .
O12 Si1 O12 180(5) 2 .
O12 Si1 O21 118(2) 2 .
O12 Si1 O21 62(2) . .
O12 Si1 O21 62(2) 2 2
O12 Si1 O21 118(2) . 2
O21 Si1 O21 180(5) . 2
O12 Si1 O23 109(2) 2 .
O12 Si1 O23 71(2) . .
O21 Si1 O23 110(2) . .
O21 Si1 O23 70(2) 2 .
O12 Si1 O23 71(2) 2 2
O12 Si1 O23 109(2) . 2
O21 Si1 O23 70(2) . 2
O21 Si1 O23 110(2) 2 2
O23 Si1 O23 180(3) . 2
O12 Si1 O20 72(2) 2 .
O12 Si1 O20 108(2) . .
O21 Si1 O20 73(2) . .
O21 Si1 O20 107(2) 2 .
O23 Si1 O20 77(2) . .
O23 Si1 O20 103(2) 2 .
O12 Si1 O20 108(2) 2 2
O12 Si1 O20 72(2) . 2
O21 Si1 O20 107(2) . 2
O21 Si1 O20 73(2) 2 2
O23 Si1 O20 103(2) . 2
O23 Si1 O20 77(2) 2 2
O20 Si1 O20 180(2) . 2
O2W Cu1 N4 175.9(9) . .
O2W Cu1 N1 90.1(10) . 2_565
N4 Cu1 N1 92.6(10) . 2_565
O2W Cu1 N5 96.2(10) . .
N4 Cu1 N5 81.0(9) . .
N1 Cu1 N5 173.6(9) 2_565 .
O2W Cu2 N7 161.0(10) . .
O2W Cu2 N6 96.0(10) . .
N7 Cu2 N6 83.4(10) . .
O2W Cu2 O10 89.8(9) . .
N7 Cu2 O10 90.3(9) . .
N6 Cu2 O10 173.7(10) . .
O2W Cu2 N2 83.8(9) . 2_565
N7 Cu2 N2 115.1(10) . 2_565
N6 Cu2 N2 98.5(10) . 2_565
O10 Cu2 N2 84.4(8) . 2_565
O18 W1 O11 101.5(12) . .
O18 W1 O14 99.7(13) . .
O11 W1 O14 89.6(11) . .
O18 W1 O24 99.3(15) . .
O11 W1 O24 159.1(15) . .
O14 W1 O24 88.8(12) . .
O18 W1 O5 101.4(14) . .
O11 W1 O5 86.3(12) . .
O14 W1 O5 158.9(14) . .
O24 W1 O5 87.7(13) . .
O18 W1 O23 158.0(14) . .
O11 W1 O23 95.7(13) . .
O14 W1 O23 94.0(13) . .
O24 W1 O23 63.6(15) . .
O5 W1 O23 65.8(14) . .
O18 W1 O12 158.3(13) . .
O11 W1 O12 62.1(12) . .
O14 W1 O12 67.9(12) . .
O24 W1 O12 98.1(15) . .
O5 W1 O12 92.0(14) . .
O23 W1 O12 43.7(13) . .
O13 W2 O22 103.3(13) . .
O13 W2 O6 101.1(12) . .
O22 W2 O6 155.5(12) . .
O13 W2 O11 102.1(14) . .
O22 W2 O11 87.5(12) . .
O6 W2 O11 89.7(10) . .
O13 W2 O19 102.0(17) . .
O22 W2 O19 87.8(12) . .
O6 W2 O19 84.8(10) . .
O11 W2 O19 155.8(15) . .
O13 W2 O21 159.6(16) . .
O22 W2 O21 64.6(14) . .
O6 W2 O21 91.4(13) . .
O11 W2 O21 93.9(13) . .
O19 W2 O21 62.8(16) . .
O13 W2 O12 160.9(15) . .
O22 W2 O12 90.8(13) . .
O6 W2 O12 66.0(12) . .
O11 W2 O12 65.3(13) . .
O19 W2 O12 91.1(15) . .
O21 W2 O12 39.4(14) . .
O2 W3 O22 102.4(13) . .
O2 W3 O3 101.3(12) . .
O22 W3 O3 89.4(12) . .
O2 W3 O7 99.9(15) . .
O22 W3 O7 157.6(15) . .
O3 W3 O7 85.8(14) . .
O2 W3 O15 103.8(14) . .
O22 W3 O15 85.0(13) . .
O3 W3 O15 154.9(14) . .
O7 W3 O15 90.2(14) . .
O2 W3 O20 157.0(13) . .
O22 W3 O20 95.8(14) . .
O3 W3 O20 92.8(13) . .
O7 W3 O20 62.7(15) . .
O15 W3 O20 63.7(14) . .
O2 W3 O21 155.8(13) . .
O22 W3 O21 61.3(13) . .
O3 W3 O21 63.1(13) . .
O7 W3 O21 97.3(16) . .
O15 W3 O21 93.0(15) . .
O20 W3 O21 47.1(14) . .
O10 W4 O15 102.3(13) . .
O10 W4 O8 102.3(13) . .
O15 W4 O8 88.8(13) . .
O10 W4 O5 99.9(12) . .
O15 W4 O5 86.8(13) . .
O8 W4 O5 157.8(15) . .
O10 W4 O4 100.0(13) . .
O15 W4 O4 157.6(15) . .
O8 W4 O4 88.0(16) . .
O5 W4 O4 87.9(14) . .
O10 W4 O20 155.4(12) . .
O15 W4 O20 62.6(13) . .
O8 W4 O20 60.4(14) . .
O5 W4 O20 98.5(14) . .
O4 W4 O20 96.9(15) . .
O10 W4 O23 154.8(13) . .
O15 W4 O23 96.4(15) . .
O8 W4 O23 94.8(15) . .
O5 W4 O23 64.2(14) . .
O4 W4 O23 61.8(14) . .
O20 W4 O23 49.8(14) . .
O16 W5 O3 101.1(13) . 2
O16 W5 O19 100.5(14) . 2
O3 W5 O19 89.8(12) 2 2
O16 W5 O4 101.2(15) . .
O3 W5 O4 157.6(15) 2 .
O19 W5 O4 88.7(15) 2 .
O16 W5 O24 97.9(14) . .
O3 W5 O24 87.5(13) 2 .
O19 W5 O24 161.6(16) 2 .
O4 W5 O24 87.0(15) . .
O16 W5 O23 157.4(14) . .
O3 W5 O23 92.4(14) 2 .
O19 W5 O23 97.6(16) 2 .
O4 W5 O23 65.7(15) . .
O24 W5 O23 64.4(15) . .
O16 W5 O21 156.9(13) . 2
O3 W5 O21 65.3(13) 2 2
O19 W5 O21 62.6(15) 2 2
O4 W5 O21 94.4(16) . 2
O24 W5 O21 99.9(15) . 2
O23 W5 O21 45.7(14) . 2
O17 W6 O8 103.7(15) . .
O17 W6 O7 102.7(15) . .
O8 W6 O7 88.3(14) . .
O17 W6 O6 101.2(12) . 2
O8 W6 O6 85.6(12) . 2
O7 W6 O6 156.1(14) . 2
O17 W6 O14 101.6(13) . 2
O8 W6 O14 154.7(14) . 2
O7 W6 O14 85.3(13) . 2
O6 W6 O14 90.5(10) 2 2
O17 W6 O20 157.4(14) . .
O8 W6 O20 61.4(14) . .
O7 W6 O20 62.3(15) . .
O6 W6 O20 94.7(12) 2 .
O14 W6 O20 94.2(13) 2 .

loop_
_geom_bond_atom_site_label_1
_geom_bond_atom_site_label_2
_geom_bond_distance
_geom_bond_site_symmetry_2
C1 C11 1.38(4) .
C1 C2 1.40(4) .
C2 C3 1.35(4) .
C3 C10 1.43(4) .
C3 C4 1.43(4) .
C4 C5 1.34(5) .
C5 C6 1.46(4) .
C6 C9 1.35(4) .
C6 C7 1.40(4) .
C7 C8 1.40(4) .
C8 C12 1.40(4) .
C9 N7 1.37(4) .
C9 C10 1.42(4) .
C10 N6 1.38(4) .
C11 N6 1.35(4) .
C12 N7 1.32(4) .
C13 C14 1.30(6) .
C13 C15 1.36(6) .
C14 C16 1.44(5) .
C15 C17 1.35(5) .
C16 N5 1.37(4) .
C16 C18 1.40(4) .
C17 N5 1.33(4) .
C18 N4 1.33(4) .
C18 N3 1.35(4) .
N2 N1 1.32(3) .
N2 N3 1.34(3) .
N2 Cu2 2.35(2) 2_565
N1 N4 1.30(3) .
N1 Cu1 2.03(2) 2_565
N4 Cu1 1.97(2) .
N5 Cu1 2.05(2) .
N6 Cu2 2.00(2) .
N7 Cu2 1.94(2) .
O2 W3 1.70(2) .
O3 W5 1.83(2) 2
O3 W3 1.90(2) .
O2W Cu1 1.87(2) .
O2W Cu2 1.92(2) .
O4 W5 1.84(3) .
O4 W4 1.91(3) .
O5 W4 1.90(3) .
O5 W1 1.91(3) .
O6 W2 1.88(2) .
O6 W6 1.90(2) 2
O7 W6 1.89(3) .
O7 W3 1.91(3) .
O8 W4 1.85(3) .
O8 W6 1.88(3) .
O10 W4 1.687(19) .
O10 Cu2 2.03(2) .
O11 W1 1.85(3) .
O11 W2 1.89(3) .
O13 W2 1.66(2) .
O14 W1 1.86(2) .
O14 W6 1.92(2) 2
O15 W4 1.84(3) .
O15 W3 1.91(3) .
O16 W5 1.67(2) .
O17 W6 1.66(3) .
O18 W1 1.64(3) .
O19 W5 1.84(3) 2
O19 W2 1.96(3) .
O12 Si1 1.49(4) .
O12 O21 1.58(6) .
O12 W2 2.36(4) .
O12 W1 2.52(4) .
O20 Si1 1.67(4) .
O20 W3 2.33(4) .
O20 W6 2.36(4) .
O20 W4 2.41(4) .
O21 Si1 1.58(4) .
O21 W2 2.34(4) .
O21 W5 2.41(4) 2
O21 W3 2.47(4) .
O23 Si1 1.63(4) .
O23 W5 2.32(4) .
O23 W1 2.37(4) .
O23 W4 2.45(4) .
O22 W2 1.87(3) .
O22 W3 1.89(3) .
O24 W1 1.90(3) .
O24 W5 1.93(4) .
Si1 O12 1.49(4) 2
Si1 O21 1.58(4) 2
Si1 O23 1.63(4) 2
Si1 O20 1.67(4) 2
Cu1 N1 2.03(2) 2_565
Cu2 N2 2.35(2) 2_565
W5 O3 1.83(2) 2
W5 O19 1.84(3) 2
W5 O21 2.41(4) 2
W6 O6 1.90(2) 2
W6 O14 1.92(2) 2
